data_7235032
loop_
_publ_author_name
'Cheng Chen'
'Wan-Ying Zhang'
'Heng-Yun Ye'
'Qiong Ye'
'Da-Wei Fu'

_publ_section_title
;
 Rapid dielectric bistable switching materials without a time/temperature
 responsive blind area in the linarite-like type molecular large-size
 single crystals
;
_journal_name_full 'Journal of Materials Chemistry C'
_journal_page_first 9009
_journal_page_last 9020
_journal_paper_doi 10.1039/C6TC02166B
_journal_volume 4
_journal_year 2016
_chemical_formula_sum 'C6 H12 Cd Cl2 N2 O4 S'
_chemical_formula_weight 391.54
_space_group_IT_number 63
_space_group_name_Hall '-C 2c 2'
_space_group_name_H-M_alt 'C m c m'
_symmetry_cell_setting orthorhombic
_symmetry_space_group_name_H-M 'C m c m'
_atom_sites_solution_hydrogens geom
_atom_sites_solution_primary direct
_atom_sites_solution_secondary difmap
_cell_angle_alpha 90.00
_cell_angle_beta 90.00
_cell_angle_gamma 90.00
_cell_formula_units_Z 4
_cell_length_a 9.6557(19)
_cell_length_b 16.827(3)
_cell_length_c 7.3429(15)
_cell_measurement_reflns_used 700
_cell_measurement_temperature 293(2)
_cell_volume 1193.0(4)
_computing_structure_refinement 'SHELXL-97 (Sheldrick, 1997)'
_computing_structure_solution 'SHELXS-97 (Sheldrick, 1990)'
_diffrn_ambient_temperature 293(2)
_diffrn_measured_fraction_theta_full 0.995
_diffrn_measured_fraction_theta_max 0.995
_diffrn_measurement_device_type 'Mercury2 (2x2 bin mode)'
_diffrn_radiation_monochromator graphite
_diffrn_radiation_source 'fine-focus sealed tube'
_diffrn_radiation_type MoK\a
_diffrn_radiation_wavelength 0.71073
_diffrn_reflns_av_R_equivalents 0.0262
_diffrn_reflns_av_sigmaI/netI 0.0181
_diffrn_reflns_limit_h_max 10
_diffrn_reflns_limit_h_min -12
_diffrn_reflns_limit_k_max 21
_diffrn_reflns_limit_k_min -21
_diffrn_reflns_limit_l_max 9
_diffrn_reflns_limit_l_min -9
_diffrn_reflns_number 4084
_diffrn_reflns_theta_full 27.48
_diffrn_reflns_theta_max 27.48
_diffrn_reflns_theta_min 3.68
_exptl_absorpt_coefficient_mu 2.452
_exptl_crystal_colour colorless
_exptl_crystal_density_diffrn 2.180
_exptl_crystal_density_method 'not measured'
_exptl_crystal_description block
_exptl_crystal_F_000 768
_exptl_crystal_size_max 0.2
_exptl_crystal_size_mid 0.1
_exptl_crystal_size_min 0.1
_refine_diff_density_max 1.034
_refine_diff_density_min -1.241
_refine_diff_density_rms 0.129
_refine_ls_extinction_coef 0.0058(8)
_refine_ls_extinction_expression Fc^*^=kFc[1+0.001xFc^2^\l^3^/sin(2\q)]^-1/4^
_refine_ls_extinction_method SHELXL
_refine_ls_goodness_of_fit_ref 1.076
_refine_ls_hydrogen_treatment mixed
_refine_ls_matrix_type full
_refine_ls_number_parameters 42
_refine_ls_number_reflns 778
_refine_ls_number_restraints 7
_refine_ls_restrained_S_all 1.080
_refine_ls_R_factor_all 0.0394
_refine_ls_R_factor_gt 0.0376
_refine_ls_shift/su_max 0.048
_refine_ls_shift/su_mean 0.010
_refine_ls_structure_factor_coef Fsqd
_refine_ls_weighting_details 'calc w=1/[\s^2^(Fo^2^)+(0.2000P)^2^+0.0000P] where P=(Fo^2^+2Fc^2^)/3'
_refine_ls_weighting_scheme calc
_refine_ls_wR_factor_gt 0.2152
_refine_ls_wR_factor_ref 0.2222
_reflns_number_gt 736
_reflns_number_total 778
_reflns_threshold_expression >2sigma(I)
_cod_data_source_file J-Mater-Chem-C-2016-4-9009.cif
_cod_data_source_block 11
_cod_original_sg_symbol_H-M Cmcm
_cod_database_code 7235032

loop_
_symmetry_equiv_pos_as_xyz
'x, y, z'
'-x, -y, z+1/2'
'-x, y, -z+1/2'
'x, -y, -z'
'x+1/2, y+1/2, z'
'-x+1/2, -y+1/2, z+1/2'
'-x+1/2, y+1/2, -z+1/2'
'x+1/2, -y+1/2, -z'
'-x, -y, -z'
'x, y, -z-1/2'
'x, -y, z-1/2'
'-x, y, z'
'-x+1/2, -y+1/2, -z'
'x+1/2, y+1/2, -z-1/2'
'x+1/2, -y+1/2, z-1/2'
'-x+1/2, y+1/2, z'

loop_
_atom_site_label
_atom_site_type_symbol
_atom_site_fract_x
_atom_site_fract_y
_atom_site_fract_z
_atom_site_U_iso_or_equiv
_atom_site_adp_type
_atom_site_occupancy
_atom_site_symmetry_multiplicity
_atom_site_calc_flag
_atom_site_refinement_flags
_atom_site_disorder_assembly
_atom_site_disorder_group
Cd1 Cd 0.5000 0.5000 0.0000 0.02560(10) Uani 1 4 d S . .
N1 N 0.3731(2) 0.17164(13) 0.2500 0.0424(2) Uani 1 2 d SU . .
H1C H 0.2810 0.1719 0.2500 0.051 Uiso 1 2 d SR . .
Cl1 Cl 0.31466(6) 0.46633(4) 0.2500 0.03742(17) Uani 1 2 d S . .
S1 S 0.5000 0.67506(4) 0.2500 0.02296(16) Uani 1 4 d S . .
O2 O 0.6176(2) 0.72659(14) 0.2500 0.0763(8) Uani 1 2 d S . .
O1 O 0.53590(16) 0.62784(9) 0.0890(2) 0.02296(16) Uani 0.50 1 d P . .
C1 C 0.42061(15) 0.12996(11) 0.0837(3) 0.0423(2) Uani 1 1 d U . .
H1A H 0.3861 0.0758 0.0828 0.051 Uiso 1 1 calc R . .
H1B H 0.3861 0.1569 -0.0239 0.051 Uiso 1 1 calc R . .
C2 C 0.4219(3) 0.25582(19) 0.2500 0.0424(2) Uani 1 2 d S . .
H2A H 0.3884 0.2823 0.3531 0.051 Uiso 0.50 1 d PR . .

loop_
_atom_site_aniso_label
_atom_site_aniso_U_11
_atom_site_aniso_U_22
_atom_site_aniso_U_33
_atom_site_aniso_U_23
_atom_site_aniso_U_13
_atom_site_aniso_U_12
Cd1 0.03763(17) 0.02335(18) 0.0158(2) -0.00072(6) 0.000 0.000
N1 0.0326(4) 0.0515(4) 0.0430(3) 0.000 0.000 -0.0030(4)
Cl1 0.0354(3) 0.0522(4) 0.0246(3) 0.000 0.000 -0.0070(3)
S1 0.0285(3) 0.0189(3) 0.0214(3) 0.000 0.000 0.000
O2 0.0252(8) 0.0850(15) 0.1187(19) 0.000 0.000 -0.0178(10)
O1 0.0285(3) 0.0189(3) 0.0214(3) 0.000 0.000 0.000
C1 0.0336(4) 0.0511(4) 0.0421(4) -0.0019(3) -0.0020(3) -0.0048(4)
C2 0.0326(4) 0.0515(4) 0.0430(3) 0.000 0.000 -0.0030(4)

loop_
_atom_type_symbol
_atom_type_description
_atom_type_scat_dispersion_real
_atom_type_scat_dispersion_imag
_atom_type_scat_source
C C 0.0033 0.0016 'International Tables Vol C Tables 4.2.6.8 and 6.1.1.4'
H H 0.0000 0.0000 'International Tables Vol C Tables 4.2.6.8 and 6.1.1.4'
N N 0.0061 0.0033 'International Tables Vol C Tables 4.2.6.8 and 6.1.1.4'
S S 0.1246 0.1234 'International Tables Vol C Tables 4.2.6.8 and 6.1.1.4'
Cl Cl 0.1484 0.1585 'International Tables Vol C Tables 4.2.6.8 and 6.1.1.4'
Cd Cd -0.8075 1.2024 'International Tables Vol C Tables 4.2.6.8 and 6.1.1.4'
O O 0.0106 0.0060 'International Tables Vol C Tables 4.2.6.8 and 6.1.1.4'

loop_
_geom_angle_atom_site_label_1
_geom_angle_atom_site_label_2
_geom_angle_atom_site_label_3
_geom_angle
_geom_angle_site_symmetry_1
_geom_angle_site_symmetry_3
O1 Cd1 O1 180.00(9) . 9_665
O1 Cd1 O1 162.47(8) . 4_565
O1 Cd1 O1 17.53(8) 9_665 4_565
O1 Cd1 O1 17.53(8) . 12_655
O1 Cd1 O1 162.47(8) 9_665 12_655
O1 Cd1 O1 180.0 4_565 12_655
O1 Cd1 Cl1 84.22(5) . 3_655
O1 Cd1 Cl1 95.78(5) 9_665 3_655
O1 Cd1 Cl1 83.85(5) 4_565 3_655
O1 Cd1 Cl1 96.15(5) 12_655 3_655
O1 Cd1 Cl1 83.85(5) . 9_665
O1 Cd1 Cl1 96.15(5) 9_665 9_665
O1 Cd1 Cl1 84.22(5) 4_565 9_665
O1 Cd1 Cl1 95.78(5) 12_655 9_665
Cl1 Cd1 Cl1 94.06(2) 3_655 9_665
O1 Cd1 Cl1 95.78(5) . 11_565
O1 Cd1 Cl1 84.22(5) 9_665 11_565
O1 Cd1 Cl1 96.15(5) 4_565 11_565
O1 Cd1 Cl1 83.85(5) 12_655 11_565
Cl1 Cd1 Cl1 180.0 3_655 11_565
Cl1 Cd1 Cl1 85.94(2) 9_665 11_565
O1 Cd1 Cl1 96.15(5) . .
O1 Cd1 Cl1 83.85(5) 9_665 .
O1 Cd1 Cl1 95.78(5) 4_565 .
O1 Cd1 Cl1 84.22(5) 12_655 .
Cl1 Cd1 Cl1 85.94(2) 3_655 .
Cl1 Cd1 Cl1 180.0 9_665 .
Cl1 Cd1 Cl1 94.06(2) 11_565 .
C2 N1 C1 110.60(13) . 10_556
C2 N1 C1 110.60(13) . .
C1 N1 C1 111.1(2) 10_556 .
Cd1 Cl1 Cd1 88.72(2) 2_665 .
O2 S1 O2 105.25(18) . 3_655
O2 S1 O1 121.12(7) . 12_655
O2 S1 O1 98.11(8) 3_655 12_655
O2 S1 O1 98.11(8) . .
O2 S1 O1 121.12(7) 3_655 .
O1 S1 O1 27.35(12) 12_655 .
O2 S1 O1 98.11(8) . 10_556
O2 S1 O1 121.12(7) 3_655 10_556
O1 S1 O1 114.36(14) 12_655 10_556
O1 S1 O1 107.50(14) . 10_556
O2 S1 O1 121.12(7) . 3_655
O2 S1 O1 98.11(8) 3_655 3_655
O1 S1 O1 107.50(14) 12_655 3_655
O1 S1 O1 114.36(14) . 3_655
O1 S1 O1 27.35(12) 10_556 3_655
O1 O1 S1 76.32(6) 12_655 .
O1 O1 Cd1 81.23(4) 12_655 .
S1 O1 Cd1 135.09(10) . .
C1 C1 N1 108.04(10) 12_655 .
N1 C2 C2 108.37(13) . 3_655

loop_
_geom_bond_atom_site_label_1
_geom_bond_atom_site_label_2
_geom_bond_distance
_geom_bond_site_symmetry_2
Cd1 O1 2.2747(16) .
Cd1 O1 2.2747(16) 9_665
Cd1 O1 2.2747(16) 4_565
Cd1 O1 2.2747(16) 12_655
Cd1 Cl1 2.6256(5) 3_655
Cd1 Cl1 2.6256(5) 9_665
Cd1 Cl1 2.6256(5) 11_565
Cd1 Cl1 2.6256(5) .
N1 C2 1.493(4) .
N1 C1 1.481(2) 10_556
N1 C1 1.481(2) .
Cl1 Cd1 2.6256(5) 2_665
S1 O2 1.428(2) .
S1 O2 1.428(2) 3_655
S1 O1 1.4660(18) 12_655
S1 O1 1.4660(18) .
S1 O1 1.4660(18) 10_556
S1 O1 1.4660(18) 3_655
O1 O1 0.693(3) 12_655
C1 C1 1.533(3) 12_655
C2 C2 1.509(5) 3_655

loop_
_geom_hbond_atom_site_label_D
_geom_hbond_atom_site_label_H
_geom_hbond_atom_site_label_A
_geom_hbond_distance_DH
_geom_hbond_distance_HA
_geom_hbond_distance_DA
_geom_hbond_angle_DHA
_geom_hbond_site_symmetry_A
N1 H1C O2 0.89 1.83 2.635(3) 150.0 5_445
